data_2222849
loop_
_publ_author_name
'Kashif, M. Kalim'
'Khawar Rauf, M.'
'Bolte, Michael'
'Hameed, Shahid'

_publ_section_title
;
 3-(4-Bromophenylsulfonyl)-8-methyl-1,3-diazaspiro[4.5]decane-2,4-dione
;
_journal_coeditor_code PV2181
_journal_issue 8
_journal_name_full 'Acta Crystallographica Section E'
_journal_page_first o1892
_journal_paper_doi 10.1107/S1600536809027305
_journal_volume 65
_journal_year 2009
_chemical_formula_iupac 'C15 H17 Br N2 O4 S'
_chemical_formula_moiety 'C15 H17 Br N2 O4 S'
_chemical_formula_sum 'C15 H17 Br N2 O4 S'
_chemical_formula_weight 401.28
_chemical_name_systematic
;
3-(4-Bromophenylsulfonyl)-8-methyl-1,3-diazaspiro[4.5]decane-2,4-dione
;
_space_group_IT_number 14
_symmetry_cell_setting monoclinic
_symmetry_space_group_name_Hall '-P 2ybc'
_symmetry_space_group_name_H-M 'P 1 21/c 1'
_atom_sites_solution_hydrogens geom
_atom_sites_solution_primary direct
_atom_sites_solution_secondary difmap
_audit_creation_method SHELXL-97
_cell_angle_alpha 90.00
_cell_angle_beta 94.222(6)
_cell_angle_gamma 90.00
_cell_formula_units_Z 4
_cell_length_a 6.1835(5)
_cell_length_b 17.5442(9)
_cell_length_c 15.1865(11)
_cell_measurement_reflns_used 21668
_cell_measurement_temperature 173(2)
_cell_measurement_theta_max 27.3
_cell_measurement_theta_min 3.0
_cell_volume 1643.0(2)
_computing_cell_refinement 'X-AREA (Stoe & Cie, 2001)'
_computing_data_collection 'X-AREA (Stoe & Cie, 2001)'
_computing_data_reduction 'X-AREA (Stoe & Cie, 2001)'
_computing_molecular_graphics 'XP in SHELXTL-Plus (Sheldrick, 2008)'
_computing_publication_material 'SHELXL97 (Sheldrick, 2008)'
_computing_structure_refinement 'SHELXL97 (Sheldrick, 2008)'
_computing_structure_solution 'SHELXS97 (Sheldrick, 2008)'
_diffrn_ambient_temperature 173(2)
_diffrn_measured_fraction_theta_full 0.999
_diffrn_measured_fraction_theta_max 0.994
_diffrn_measurement_device_type 'Stoe IPDS-II two-circle'
_diffrn_measurement_method \w
_diffrn_radiation_monochromator graphite
_diffrn_radiation_source 'fine-focus sealed tube'
_diffrn_radiation_type MoK\a
_diffrn_radiation_wavelength 0.71073
_diffrn_reflns_av_R_equivalents 0.0532
_diffrn_reflns_av_sigmaI/netI 0.0264
_diffrn_reflns_limit_h_max 7
_diffrn_reflns_limit_h_min -6
_diffrn_reflns_limit_k_max 22
_diffrn_reflns_limit_k_min -22
_diffrn_reflns_limit_l_max 19
_diffrn_reflns_limit_l_min -19
_diffrn_reflns_number 25973
_diffrn_reflns_theta_full 25.00
_diffrn_reflns_theta_max 27.05
_diffrn_reflns_theta_min 2.93
_diffrn_standards_number 0
_exptl_absorpt_coefficient_mu 2.650
_exptl_absorpt_correction_T_max 0.5809
_exptl_absorpt_correction_T_min 0.5458
_exptl_absorpt_correction_type multi-scan
_exptl_absorpt_process_details '(MULABS; Spek, 2009; Blessing, 1995)'
_exptl_crystal_colour colourless
_exptl_crystal_density_diffrn 1.622
_exptl_crystal_density_method 'not measured'
_exptl_crystal_description block
_exptl_crystal_F_000 816
_exptl_crystal_size_max 0.26
_exptl_crystal_size_mid 0.26
_exptl_crystal_size_min 0.23
_refine_diff_density_max 0.316
_refine_diff_density_min -0.464
_refine_ls_extinction_coef 0.0121(7)
_refine_ls_extinction_expression Fc^*^=kFc[1+0.001xFc^2^\l^3^/sin(2\q)]^-1/4^
_refine_ls_extinction_method 'SHELXL97 (Sheldrick, 2008)'
_refine_ls_goodness_of_fit_ref 1.031
_refine_ls_hydrogen_treatment mixed
_refine_ls_matrix_type full
_refine_ls_number_parameters 213
_refine_ls_number_reflns 3580
_refine_ls_number_restraints 0
_refine_ls_restrained_S_all 1.031
_refine_ls_R_factor_all 0.0376
_refine_ls_R_factor_gt 0.0297
_refine_ls_shift/su_max 0.002
_refine_ls_shift/su_mean 0.000
_refine_ls_structure_factor_coef Fsqd
_refine_ls_weighting_details 'calc w=1/[\s^2^(Fo^2^)+(0.0362P)^2^+0.6401P] where P=(Fo^2^+2Fc^2^)/3'
_refine_ls_weighting_scheme calc
_refine_ls_wR_factor_gt 0.0676
_refine_ls_wR_factor_ref 0.0700
_reflns_number_gt 3067
_reflns_number_total 3580
_reflns_threshold_expression I>2\s(I)
_cod_data_source_file pv2181.cif
_cod_data_source_block I
_cod_depositor_comments
;
The following automatic conversions were performed:
'_symmetry_cell_setting' value 'Monoclinic' changed to 'monoclinic'
according to '/home/saulius/struct/CIF-dictionaries/cif_core.dic'
dictionary named 'cif_core.dic' version 2.4.1 from 2010-06-29.

Automatic conversion script
Id: cif_fix_enum 1527 2010-12-29 10:47:43Z saulius 

The following automatic conversions were performed:

'_symmetry_cell_setting' value 'Monoclinic' changed to 'monoclinic'
according to /home/saulius/struct/CIF-dictionaries/cif_core.dic
dictionary named 'cif_core.dic' version 2.4.1 from 2010-06-29.

Automatic conversion script
Id: cif_fix_values 1715 2011-07-08 13:25:40Z adriana 
;
_cod_original_sg_symbol_H-M 'P 21/c'
_cod_database_code 2222849
_cod_database_fobs_code 2222849

loop_
_symmetry_equiv_pos_as_xyz
'x, y, z'
'-x, y+1/2, -z+1/2'
'-x, -y, -z'
'x, -y-1/2, z-1/2'

loop_
_atom_site_type_symbol
_atom_site_label
_atom_site_fract_x
_atom_site_fract_y
_atom_site_fract_z
_atom_site_U_iso_or_equiv
_atom_site_adp_type
_atom_site_calc_flag
_atom_site_refinement_flags
_atom_site_occupancy
_atom_site_disorder_assembly
_atom_site_disorder_group
S S1 0.36497(7) 0.36912(2) 0.23469(3) 0.02034(11) Uani d . 1 . .
Br Br1 0.79687(4) 0.639526(13) 0.026217(15) 0.04204(10) Uani d . 1 . .
N N1 0.5052(3) 0.36880(8) 0.33540(10) 0.0194(3) Uani d . 1 . .
N N2 0.6270(2) 0.41482(9) 0.46652(10) 0.0192(3) Uani d . 1 . .
H H2 0.641(4) 0.4424(15) 0.5103(18) 0.039(7) Uiso d . 1 . .
O O1 0.1450(2) 0.38760(9) 0.24820(9) 0.0300(3) Uani d . 1 . .
O O2 0.4194(2) 0.29902(8) 0.19481(9) 0.0279(3) Uani d . 1 . .
O O3 0.7063(3) 0.25497(8) 0.33600(9) 0.0348(4) Uani d . 1 . .
O O4 0.3747(2) 0.48633(7) 0.38287(9) 0.0257(3) Uani d . 1 . .
C C1 0.6576(3) 0.31357(10) 0.37006(12) 0.0210(4) Uani d . 1 . .
C C2 0.7465(3) 0.34343(10) 0.45976(11) 0.0178(3) Uani d . 1 . .
C C3 0.4922(3) 0.43063(10) 0.39634(11) 0.0183(3) Uani d . 1 . .
C C4 0.9913(3) 0.35923(11) 0.45864(12) 0.0243(4) Uani d . 1 . .
H H4A 1.0673 0.3118 0.4436 0.029 Uiso calc R 1 . .
H H4B 1.0163 0.3978 0.4129 0.029 Uiso calc R 1 . .
C C5 1.0824(3) 0.38812(12) 0.54880(13) 0.0274(4) Uani d . 1 . .
H H5A 1.0162 0.4381 0.5608 0.033 Uiso calc R 1 . .
H H5B 1.2408 0.3957 0.5476 0.033 Uiso calc R 1 . .
C C6 1.0387(3) 0.33271(12) 0.62327(13) 0.0292(4) Uani d . 1 . .
H H6 1.1133 0.2835 0.6116 0.035 Uiso calc R 1 . .
C C7 0.7960(4) 0.31675(12) 0.62351(13) 0.0286(4) Uani d . 1 . .
H H7A 0.7203 0.3641 0.6387 0.034 Uiso calc R 1 . .
H H7B 0.7714 0.2783 0.6694 0.034 Uiso calc R 1 . .
C C8 0.6999(3) 0.28756(11) 0.53384(12) 0.0255(4) Uani d . 1 . .
H H8A 0.5413 0.2811 0.5357 0.031 Uiso calc R 1 . .
H H8B 0.7632 0.2372 0.5215 0.031 Uiso calc R 1 . .
C C9 1.1315(4) 0.36296(16) 0.71236(15) 0.0443(6) Uani d . 1 . .
H H9A 1.2873 0.3722 0.7101 0.067 Uiso calc R 1 . .
H H9B 1.1080 0.3254 0.7584 0.067 Uiso calc R 1 . .
H H9C 1.0588 0.4108 0.7257 0.067 Uiso calc R 1 . .
C C11 0.4836(3) 0.44498(10) 0.17971(11) 0.0196(3) Uani d . 1 . .
C C12 0.6799(3) 0.43179(11) 0.14276(13) 0.0256(4) Uani d . 1 . .
H H12 0.7492 0.3836 0.1489 0.031 Uiso calc R 1 . .
C C13 0.7725(3) 0.49032(12) 0.09680(13) 0.0286(4) Uani d . 1 . .
H H13 0.9069 0.4829 0.0714 0.034 Uiso calc R 1 . .
C C14 0.6662(3) 0.55965(11) 0.08849(12) 0.0270(4) Uani d . 1 . .
C C15 0.4704(4) 0.57335(11) 0.12458(13) 0.0294(4) Uani d . 1 . .
H H15 0.4007 0.6215 0.1176 0.035 Uiso calc R 1 . .
C C16 0.3782(3) 0.51486(11) 0.17143(13) 0.0258(4) Uani d . 1 . .
H H16 0.2448 0.5227 0.1974 0.031 Uiso calc R 1 . .

loop_
_atom_site_aniso_label
_atom_site_aniso_U_11
_atom_site_aniso_U_22
_atom_site_aniso_U_33
_atom_site_aniso_U_12
_atom_site_aniso_U_13
_atom_site_aniso_U_23
S1 0.0226(2) 0.0223(2) 0.0156(2) -0.00345(16) -0.00226(16) -0.00205(15)
Br1 0.05839(18) 0.03393(13) 0.03336(13) -0.01601(10) 0.00050(10) 0.00848(9)
N1 0.0248(8) 0.0191(7) 0.0140(6) 0.0017(6) -0.0009(6) -0.0035(5)
N2 0.0213(8) 0.0199(7) 0.0159(7) 0.0055(6) -0.0018(6) -0.0047(6)
O1 0.0209(7) 0.0426(8) 0.0260(7) -0.0039(6) -0.0020(6) 0.0011(6)
O2 0.0392(8) 0.0227(7) 0.0208(7) -0.0040(6) -0.0031(6) -0.0047(5)
O3 0.0560(10) 0.0231(7) 0.0242(7) 0.0139(7) -0.0041(7) -0.0080(5)
O4 0.0295(7) 0.0247(7) 0.0221(6) 0.0116(5) -0.0042(5) -0.0050(5)
C1 0.0276(10) 0.0188(8) 0.0167(8) 0.0012(7) 0.0018(7) 0.0005(6)
C2 0.0212(9) 0.0163(8) 0.0157(8) 0.0031(6) 0.0014(6) 0.0000(6)
C3 0.0200(8) 0.0195(8) 0.0155(8) 0.0004(6) 0.0018(6) -0.0027(6)
C4 0.0196(9) 0.0299(9) 0.0240(9) 0.0051(7) 0.0057(7) 0.0005(7)
C5 0.0170(9) 0.0357(10) 0.0294(10) -0.0013(8) 0.0001(7) -0.0036(8)
C6 0.0325(11) 0.0314(10) 0.0225(9) 0.0098(8) -0.0065(8) -0.0031(8)
C7 0.0385(12) 0.0306(10) 0.0166(8) -0.0042(8) 0.0010(8) 0.0042(7)
C8 0.0331(11) 0.0228(9) 0.0204(9) -0.0061(8) -0.0001(8) 0.0039(7)
C9 0.0427(13) 0.0586(16) 0.0296(11) 0.0032(11) -0.0113(10) -0.0099(11)
C11 0.0221(9) 0.0209(8) 0.0151(8) -0.0008(7) -0.0022(7) -0.0008(6)
C12 0.0254(10) 0.0247(9) 0.0266(9) 0.0031(7) 0.0009(8) 0.0013(7)
C13 0.0264(10) 0.0336(11) 0.0260(10) -0.0031(8) 0.0031(8) 0.0020(8)
C14 0.0353(11) 0.0252(9) 0.0194(8) -0.0086(8) -0.0061(8) 0.0018(7)
C15 0.0363(11) 0.0221(9) 0.0288(10) 0.0029(8) -0.0049(8) 0.0010(8)
C16 0.0269(10) 0.0258(10) 0.0242(9) 0.0042(8) -0.0021(8) -0.0025(7)

loop_
_atom_type_symbol
_atom_type_description
_atom_type_scat_dispersion_real
_atom_type_scat_dispersion_imag
_atom_type_scat_source
C C 0.0033 0.0016 'International Tables Vol C Tables 4.2.6.8 and 6.1.1.4'
H H 0.0000 0.0000 'International Tables Vol C Tables 4.2.6.8 and 6.1.1.4'
Br Br -0.2901 2.4595 'International Tables Vol C Tables 4.2.6.8 and 6.1.1.4'
N N 0.0061 0.0033 'International Tables Vol C Tables 4.2.6.8 and 6.1.1.4'
O O 0.0106 0.0060 'International Tables Vol C Tables 4.2.6.8 and 6.1.1.4'
S S 0.1246 0.1234 'International Tables Vol C Tables 4.2.6.8 and 6.1.1.4'

loop_
_geom_angle_atom_site_label_1
_geom_angle_atom_site_label_2
_geom_angle_atom_site_label_3
_geom_angle_site_symmetry_1
_geom_angle_site_symmetry_3
_geom_angle
_geom_angle_publ_flag
O2 S1 O1 . . 121.02(9) ?
O2 S1 N1 . . 105.01(8) ?
O1 S1 N1 . . 107.43(8) ?
O2 S1 C11 . . 109.39(8) ?
O1 S1 C11 . . 109.34(9) ?
N1 S1 C11 . . 103.08(8) ?
C1 N1 C3 . . 110.08(14) ?
C1 N1 S1 . . 127.85(12) ?
C3 N1 S1 . . 121.95(12) ?
C3 N2 C2 . . 114.31(14) ?
C3 N2 H2 . . 123.2(19) ?
C2 N2 H2 . . 122.4(19) ?
O3 C1 N1 . . 127.13(18) ?
O3 C1 C2 . . 126.52(18) ?
N1 C1 C2 . . 106.35(14) ?
N2 C2 C1 . . 101.93(14) ?
N2 C2 C8 . . 111.88(14) ?
C1 C2 C8 . . 111.15(15) ?
N2 C2 C4 . . 110.41(15) ?
C1 C2 C4 . . 110.00(14) ?
C8 C2 C4 . . 111.13(15) ?
O4 C3 N2 . . 128.86(16) ?
O4 C3 N1 . . 123.83(16) ?
N2 C3 N1 . . 107.31(15) ?
C5 C4 C2 . . 110.35(14) ?
C5 C4 H4A . . 109.6 ?
C2 C4 H4A . . 109.6 ?
C5 C4 H4B . . 109.6 ?
C2 C4 H4B . . 109.6 ?
H4A C4 H4B . . 108.1 ?
C4 C5 C6 . . 112.21(17) ?
C4 C5 H5A . . 109.2 ?
C6 C5 H5A . . 109.2 ?
C4 C5 H5B . . 109.2 ?
C6 C5 H5B . . 109.2 ?
H5A C5 H5B . . 107.9 ?
C9 C6 C7 . . 111.54(18) ?
C9 C6 C5 . . 111.05(19) ?
C7 C6 C5 . . 110.20(16) ?
C9 C6 H6 . . 108.0 ?
C7 C6 H6 . . 108.0 ?
C5 C6 H6 . . 108.0 ?
C6 C7 C8 . . 112.09(16) ?
C6 C7 H7A . . 109.2 ?
C8 C7 H7A . . 109.2 ?
C6 C7 H7B . . 109.2 ?
C8 C7 H7B . . 109.2 ?
H7A C7 H7B . . 107.9 ?
C7 C8 C2 . . 110.87(15) ?
C7 C8 H8A . . 109.5 ?
C2 C8 H8A . . 109.5 ?
C7 C8 H8B . . 109.5 ?
C2 C8 H8B . . 109.5 ?
H8A C8 H8B . . 108.1 ?
C6 C9 H9A . . 109.5 ?
C6 C9 H9B . . 109.5 ?
H9A C9 H9B . . 109.5 ?
C6 C9 H9C . . 109.5 ?
H9A C9 H9C . . 109.5 ?
H9B C9 H9C . . 109.5 ?
C16 C11 C12 . . 121.77(17) ?
C16 C11 S1 . . 120.07(14) ?
C12 C11 S1 . . 118.12(14) ?
C13 C12 C11 . . 118.91(18) ?
C13 C12 H12 . . 120.5 ?
C11 C12 H12 . . 120.5 ?
C14 C13 C12 . . 119.00(19) ?
C14 C13 H13 . . 120.5 ?
C12 C13 H13 . . 120.5 ?
C13 C14 C15 . . 122.63(18) ?
C13 C14 Br1 . . 118.44(16) ?
C15 C14 Br1 . . 118.93(15) ?
C14 C15 C16 . . 118.43(18) ?
C14 C15 H15 . . 120.8 ?
C16 C15 H15 . . 120.8 ?
C11 C16 C15 . . 119.26(18) ?
C11 C16 H16 . . 120.4 ?
C15 C16 H16 . . 120.4 ?

loop_
_geom_bond_atom_site_label_1
_geom_bond_atom_site_label_2
_geom_bond_site_symmetry_2
_geom_bond_distance
_geom_bond_publ_flag
S1 O2 . 1.4222(14) ?
S1 O1 . 1.4279(15) ?
S1 N1 . 1.7018(16) ?
S1 C11 . 1.7597(18) ?
Br1 C14 . 1.9035(19) ?
N1 C1 . 1.425(2) ?
N1 C3 . 1.432(2) ?
N2 C3 . 1.333(2) ?
N2 C2 . 1.461(2) ?
N2 H2 . 0.82(3) ?
O3 C1 . 1.199(2) ?
O4 C3 . 1.226(2) ?
C1 C2 . 1.524(2) ?
C2 C8 . 1.535(2) ?
C2 C4 . 1.540(3) ?
C4 C5 . 1.528(3) ?
C4 H4A . 0.9900 ?
C4 H4B . 0.9900 ?
C5 C6 . 1.530(3) ?
C5 H5A . 0.9900 ?
C5 H5B . 0.9900 ?
C6 C9 . 1.525(3) ?
C6 C7 . 1.527(3) ?
C6 H6 . 1.0000 ?
C7 C8 . 1.533(3) ?
C7 H7A . 0.9900 ?
C7 H7B . 0.9900 ?
C8 H8A . 0.9900 ?
C8 H8B . 0.9900 ?
C9 H9A . 0.9800 ?
C9 H9B . 0.9800 ?
C9 H9C . 0.9800 ?
C11 C16 . 1.390(3) ?
C11 C12 . 1.394(3) ?
C12 C13 . 1.389(3) ?
C12 H12 . 0.9500 ?
C13 C14 . 1.384(3) ?
C13 H13 . 0.9500 ?
C14 C15 . 1.386(3) ?
C15 C16 . 1.394(3) ?
C15 H15 . 0.9500 ?
C16 H16 . 0.9500 ?

loop_
_geom_hbond_atom_site_label_D
_geom_hbond_atom_site_label_H
_geom_hbond_atom_site_label_A
_geom_hbond_site_symmetry_A
_geom_hbond_distance_DH
_geom_hbond_distance_HA
_geom_hbond_distance_DA
_geom_hbond_angle_DHA
N2 H2 O4 3_666 0.82(3) 2.06(3) 2.871(2) 171(3)

loop_
_geom_torsion_atom_site_label_1
_geom_torsion_atom_site_label_2
_geom_torsion_atom_site_label_3
_geom_torsion_atom_site_label_4
_geom_torsion_site_symmetry_1
_geom_torsion_site_symmetry_2
_geom_torsion_site_symmetry_3
_geom_torsion_site_symmetry_4
_geom_torsion
_geom_torsion_publ_flag
O2 S1 N1 C1 . . . . 4.51(18) ?
O1 S1 N1 C1 . . . . 134.56(16) ?
C11 S1 N1 C1 . . . . -110.02(16) ?
O2 S1 N1 C3 . . . . -179.83(14) ?
O1 S1 N1 C3 . . . . -49.78(16) ?
C11 S1 N1 C3 . . . . 65.64(15) ?
C3 N1 C1 O3 . . . . 179.69(19) ?
S1 N1 C1 O3 . . . . -4.2(3) ?
C3 N1 C1 C2 . . . . 0.03(19) ?
S1 N1 C1 C2 . . . . 176.10(12) ?
C3 N2 C2 C1 . . . . -1.37(19) ?
C3 N2 C2 C8 . . . . -120.20(17) ?
C3 N2 C2 C4 . . . . 115.47(17) ?
O3 C1 C2 N2 . . . . -178.93(19) ?
N1 C1 C2 N2 . . . . 0.74(18) ?
O3 C1 C2 C8 . . . . -59.6(3) ?
N1 C1 C2 C8 . . . . 120.08(16) ?
O3 C1 C2 C4 . . . . 63.9(2) ?
N1 C1 C2 C4 . . . . -116.41(16) ?
C2 N2 C3 O4 . . . . -178.87(18) ?
C2 N2 C3 N1 . . . . 1.4(2) ?
C1 N1 C3 O4 . . . . 179.42(17) ?
S1 N1 C3 O4 . . . . 3.1(2) ?
C1 N1 C3 N2 . . . . -0.9(2) ?
S1 N1 C3 N2 . . . . -177.22(12) ?
N2 C2 C4 C5 . . . . 69.10(19) ?
C1 C2 C4 C5 . . . . -179.18(15) ?
C8 C2 C4 C5 . . . . -55.7(2) ?
C2 C4 C5 C6 . . . . 56.4(2) ?
C4 C5 C6 C9 . . . . 179.97(18) ?
C4 C5 C6 C7 . . . . -55.9(2) ?
C9 C6 C7 C8 . . . . 179.05(18) ?
C5 C6 C7 C8 . . . . 55.2(2) ?
C6 C7 C8 C2 . . . . -55.5(2) ?
N2 C2 C8 C7 . . . . -68.6(2) ?
C1 C2 C8 C7 . . . . 178.19(16) ?
C4 C2 C8 C7 . . . . 55.3(2) ?
O2 S1 C11 C16 . . . . 146.67(15) ?
O1 S1 C11 C16 . . . . 12.04(18) ?
N1 S1 C11 C16 . . . . -102.01(16) ?
O2 S1 C11 C12 . . . . -31.16(17) ?
O1 S1 C11 C12 . . . . -165.79(14) ?
N1 S1 C11 C12 . . . . 80.16(15) ?
C16 C11 C12 C13 . . . . 0.3(3) ?
S1 C11 C12 C13 . . . . 178.06(15) ?
C11 C12 C13 C14 . . . . -0.5(3) ?
C12 C13 C14 C15 . . . . 0.2(3) ?
C12 C13 C14 Br1 . . . . 179.43(15) ?
C13 C14 C15 C16 . . . . 0.3(3) ?
Br1 C14 C15 C16 . . . . -178.85(15) ?
C12 C11 C16 C15 . . . . 0.3(3) ?
S1 C11 C16 C15 . . . . -177.44(15) ?
C14 C15 C16 C11 . . . . -0.6(3) ?
